data_7700701
loop_
_publ_author_name
'Choroba, Katarzyna'
'Machura, Barbara'
'Raposo, Luis R.'
'Ma\/lecki, Jan G'
'Kula, Slawomir'
'Paj\;ak, Micha\/l'
'Erfurt, Karol'
'Maro\'n, Anna M'
'Fernandes, Alexandra R.'

_publ_section_title
;
 Platinum(ii) complexes showing high cytotoxicity toward A2780 ovarian
 carcinoma cells.
;
_journal_issue 34
_journal_name_full 'Dalton transactions (Cambridge, England : 2003)'
_journal_page_first 13081
_journal_page_last 13093
_journal_paper_doi 10.1039/c9dt02894c
_journal_volume 48
_journal_year 2019
_chemical_formula_moiety 'C25 H15 Cl N3 Pt S2, C F3 O3 S'
_chemical_formula_sum 'C26 H15 Cl F3 N3 O3 Pt S3'
_chemical_formula_weight 801.13
_space_group_crystal_system monoclinic
_space_group_IT_number 14
_space_group_name_Hall '-P 2ybc'
_space_group_name_H-M_alt 'P 1 21/c 1'
_symmetry_space_group_name_Hall '-P 2ybc'
_symmetry_space_group_name_H-M 'P 1 21/c 1'
_atom_sites_solution_hydrogens geom
_atom_sites_solution_primary heavy
_audit_block_doi 10.5517/cc14ktcw
_audit_creation_date 2015-04-15
_audit_creation_method
;
Olex2 1.2
(compiled 2015.01.26 svn.r3150 for OlexSys, GUI svn.r4998)
;
_audit_update_record
;
2015-04-15 deposited with the CCDC.    2019-07-31 downloaded from the CCDC.
;
_cell_angle_alpha 90
_cell_angle_beta 109.536(6)
_cell_angle_gamma 90
_cell_formula_units_Z 4
_cell_length_a 11.3288(7)
_cell_length_b 30.4681(12)
_cell_length_c 7.9355(4)
_cell_measurement_reflns_used 6103
_cell_measurement_temperature 295(2)
_cell_measurement_theta_max 29.1260
_cell_measurement_theta_min 3.8190
_cell_volume 2581.4(2)
_computing_cell_refinement
;
CrysAlisPro, Agilent Technologies,
Version 1.171.37.35g (release 09-12-2014 CrysAlis171 .NET)
(compiled Dec  9 2014,15:38:47)
;
_computing_data_collection
;
CrysAlisPro, Agilent Technologies,
Version 1.171.37.35g (release 09-12-2014 CrysAlis171 .NET)
(compiled Dec  9 2014,15:38:47)
;
_computing_data_reduction
;
CrysAlisPro, Agilent Technologies,
Version 1.171.37.35g (release 09-12-2014 CrysAlis171 .NET)
(compiled Dec  9 2014,15:38:47)
;
_computing_molecular_graphics 'Olex2 (Dolomanov et al., 2009)'
_computing_publication_material 'Olex2 (Dolomanov et al., 2009)'
_computing_structure_refinement 'ShelXL (Sheldrick, 2008)'
_computing_structure_solution 'ShelXS (Sheldrick, 2008)'
_diffrn_ambient_temperature 295(2)
_diffrn_detector 'CCD plate'
_diffrn_detector_area_resol_mean 10.4015
_diffrn_detector_type Atlas
_diffrn_measured_fraction_theta_full 0.977
_diffrn_measured_fraction_theta_max 0.997
_diffrn_measurement_details
;
#__ type_ start__ end____ width___ exp.time_
  1 omega  -67.00  -15.00   1.0000   24.0450
omega____ theta____ kappa____ phi______ frames
    -      -11.1527  -77.0000  -90.0000 52

#__ type_ start__ end____ width___ exp.time_
  2 omega  -21.00   61.00   1.0000   24.0450
omega____ theta____ kappa____ phi______ frames
    -      -11.1527   77.0000   60.0000 82

#__ type_ start__ end____ width___ exp.time_
  3 omega   53.00   78.00   1.0000   24.0450
omega____ theta____ kappa____ phi______ frames
    -       10.1371 -179.0000   30.0000 25

#__ type_ start__ end____ width___ exp.time_
  4 omega   -3.00   32.00   1.0000   24.0450
omega____ theta____ kappa____ phi______ frames
    -      -11.1527   19.0000 -120.0000 35

#__ type_ start__ end____ width___ exp.time_
  5 omega  -31.00   22.00   1.0000   24.0450
omega____ theta____ kappa____ phi______ frames
    -      -11.1527  -19.0000   60.0000 53

#__ type_ start__ end____ width___ exp.time_
  6 omega  -84.00  -59.00   1.0000   24.0450
omega____ theta____ kappa____ phi______ frames
    -      -11.1527  -57.0000    0.0000 25
;
_diffrn_measurement_device 'four-circle diffractometer'
_diffrn_measurement_device_type 'Xcalibur, Atlas, Gemini ultra'
_diffrn_measurement_method '\w scans'
_diffrn_orient_matrix_UB_11 0.0452826000
_diffrn_orient_matrix_UB_12 0.0060084000
_diffrn_orient_matrix_UB_13 -0.0395851000
_diffrn_orient_matrix_UB_21 0.0324818000
_diffrn_orient_matrix_UB_22 0.0124539000
_diffrn_orient_matrix_UB_23 0.0770742000
_diffrn_orient_matrix_UB_31 0.0361180000
_diffrn_orient_matrix_UB_32 -0.0187405000
_diffrn_orient_matrix_UB_33 0.0385141000
_diffrn_radiation_monochromator graphite
_diffrn_radiation_probe x-ray
_diffrn_radiation_type MoK\a
_diffrn_radiation_wavelength 0.71073
_diffrn_reflns_av_R_equivalents 0.0403
_diffrn_reflns_av_unetI/netI 0.0388
_diffrn_reflns_Laue_measured_fraction_full 0.977
_diffrn_reflns_Laue_measured_fraction_max 0.997
_diffrn_reflns_limit_h_max 13
_diffrn_reflns_limit_h_min -13
_diffrn_reflns_limit_k_max 36
_diffrn_reflns_limit_k_min -36
_diffrn_reflns_limit_l_max 9
_diffrn_reflns_limit_l_min -9
_diffrn_reflns_number 15850
_diffrn_reflns_point_group_measured_fraction_full 0.977
_diffrn_reflns_point_group_measured_fraction_max 0.997
_diffrn_reflns_theta_full 25.242
_diffrn_reflns_theta_max 25.049
_diffrn_reflns_theta_min 3.383
_diffrn_source 'Enhance (Mo) X-ray Source'
_exptl_absorpt_coefficient_mu 5.841
_exptl_absorpt_correction_T_max 1.00000
_exptl_absorpt_correction_T_min 0.26990
_exptl_absorpt_correction_type multi-scan
_exptl_absorpt_process_details
;
CrysAlisPro, Agilent Technologies,
Version 1.171.37.35g (release 09-12-2014 CrysAlis171 .NET)
(compiled Dec  9 2014,15:38:47)
Empirical absorption correction using spherical harmonics,
 implemented in SCALE3 ABSPACK scaling algorithm.
;
_exptl_crystal_colour violet
_exptl_crystal_density_diffrn 2.061
_exptl_crystal_description plate
_exptl_crystal_F_000 1544
_exptl_crystal_size_max 0.17
_exptl_crystal_size_mid 0.12
_exptl_crystal_size_min 0.03
_refine_diff_density_max 3.323
_refine_diff_density_min -1.324
_refine_diff_density_rms 0.146
_refine_ls_extinction_method none
_refine_ls_goodness_of_fit_ref 1.098
_refine_ls_hydrogen_treatment constr
_refine_ls_matrix_type full
_refine_ls_number_parameters 361
_refine_ls_number_reflns 4565
_refine_ls_number_restraints 0
_refine_ls_restrained_S_all 1.098
_refine_ls_R_factor_all 0.0541
_refine_ls_R_factor_gt 0.0434
_refine_ls_shift/su_max 0.001
_refine_ls_shift/su_mean 0.000
_refine_ls_structure_factor_coef Fsqd
_refine_ls_weighting_details 'w=1/[\s^2^(Fo^2^)+(0.0420P)^2^+12.1930P] where P=(Fo^2^+2Fc^2^)/3'
_refine_ls_weighting_scheme calc
_refine_ls_wR_factor_gt 0.0993
_refine_ls_wR_factor_ref 0.1033
_reflns_Friedel_coverage 0.000
_reflns_number_gt 3887
_reflns_number_total 4565
_reflns_threshold_expression 'I > 2\s(I)'
_cod_data_source_file c9dt02894c2.cif
_cod_data_source_block ptaf5otf1
_cod_depositor_comments 'Adding full bibliography for 7700701.cif.'
_cod_database_code 7700701
_shelxl_version_number 2014-3
_chemical_oxdiff_formula 'Pt1 S3 Cl1 N3 O3 F3 C25 H20'
_shelx_space_group_comment
;
The symmetry employed for this shelxl refinement is uniquely defined
by the following loop, which should always be used as a source of
symmetry information in preference to the above space-group names.
They are only intended as comments.
;
_reflns_odcompleteness_completeness 99.72
_reflns_odcompleteness_iscentric 1
_reflns_odcompleteness_theta 26.32
_olex2_refinement_description
;
1. Fixed Uiso
 At 1.2 times of:
  All C(H) groups
2.a Aromatic/amide H refined with riding coordinates:
 C2(H2), C3(H3), C5(H5), C7(H7), C10(H10), C11(H11), C14(H14), C15(H15),
 C16(H16), C17(H17), C19(H19), C21(H21), C22(H22), C23(H23), C24(H24)
;
_olex2_submission_special_instructions 'No special instructions were received'

loop_
_space_group_symop_operation_xyz
'x, y, z'
'-x, y+1/2, -z+1/2'
'-x, -y, -z'
'x, -y-1/2, z-1/2'

loop_
_atom_site_label
_atom_site_type_symbol
_atom_site_fract_x
_atom_site_fract_y
_atom_site_fract_z
_atom_site_U_iso_or_equiv
_atom_site_adp_type
_atom_site_occupancy
_atom_site_site_symmetry_order
_atom_site_calc_flag
_atom_site_refinement_flags_posn
Pt1 Pt 0.48368(3) 0.26301(2) 0.72526(4) 0.03407(12) Uani 1 1 d .
Cl1 Cl 0.4814(2) 0.18762(6) 0.7264(3) 0.0527(5) Uani 1 1 d .
S1 S 0.17786(18) 0.32795(7) 0.8556(3) 0.0449(5) Uani 1 1 d .
S2 S 0.79400(19) 0.32531(7) 0.5980(3) 0.0463(5) Uani 1 1 d .
N1 N 0.3266(6) 0.2747(2) 0.7808(8) 0.0372(14) Uani 1 1 d .
N2 N 0.4870(5) 0.32670(18) 0.7281(7) 0.0301(12) Uani 1 1 d .
N3 N 0.6420(6) 0.2734(2) 0.6682(8) 0.0365(14) Uani 1 1 d .
C1 C 0.3055(7) 0.3180(2) 0.7970(9) 0.0374(17) Uani 1 1 d .
C2 C 0.1499(8) 0.2729(3) 0.8558(11) 0.050(2) Uani 1 1 d .
H2 H 0.0828 0.2605 0.8815 0.059 Uiso 1 1 calc R
C3 C 0.2363(8) 0.2498(3) 0.8145(11) 0.046(2) Uani 1 1 d .
H3 H 0.2354 0.2194 0.8090 0.055 Uiso 1 1 calc R
C4 C 0.3948(6) 0.3485(2) 0.7665(9) 0.0315(15) Uani 1 1 d .
C5 C 0.3966(7) 0.3939(2) 0.7740(9) 0.0336(16) Uani 1 1 d .
H5 H 0.3348 0.4091 0.8032 0.040 Uiso 1 1 calc R
C6 C 0.4931(7) 0.4168(2) 0.7370(9) 0.0366(16) Uani 1 1 d .
C7 C 0.5853(6) 0.3931(2) 0.6966(9) 0.0336(16) Uani 1 1 d .
H7 H 0.6494 0.4077 0.6714 0.040 Uiso 1 1 calc R
C8 C 0.5816(6) 0.3477(2) 0.6941(9) 0.0321(15) Uani 1 1 d .
C9 C 0.6664(7) 0.3164(2) 0.6589(9) 0.0358(16) Uani 1 1 d .
C10 C 0.8160(8) 0.2701(3) 0.5891(11) 0.048(2) Uani 1 1 d .
H10 H 0.8814 0.2573 0.5606 0.058 Uiso 1 1 calc R
C11 C 0.7275(8) 0.2478(3) 0.6284(10) 0.0422(18) Uani 1 1 d .
H11 H 0.7245 0.2173 0.6286 0.051 Uiso 1 1 calc R
C12 C 0.4962(7) 0.4659(2) 0.7427(9) 0.0348(16) Uani 1 1 d .
C13 C 0.3872(8) 0.4902(2) 0.6499(11) 0.0434(19) Uani 1 1 d .
C14 C 0.2755(8) 0.4706(3) 0.5319(11) 0.051(2) Uani 1 1 d .
H14 H 0.2738 0.4406 0.5088 0.061 Uiso 1 1 calc R
C15 C 0.1712(9) 0.4954(4) 0.4529(13) 0.068(3) Uani 1 1 d .
H15 H 0.0988 0.4822 0.3771 0.082 Uiso 1 1 calc R
C16 C 0.1729(12) 0.5408(4) 0.4859(15) 0.076(3) Uani 1 1 d .
H16 H 0.1007 0.5572 0.4335 0.092 Uiso 1 1 calc R
C17 C 0.2757(12) 0.5608(3) 0.5907(14) 0.069(3) Uani 1 1 d .
H17 H 0.2739 0.5907 0.6122 0.083 Uiso 1 1 calc R
C18 C 0.3885(10) 0.5368(3) 0.6702(12) 0.051(2) Uani 1 1 d .
C19 C 0.5007(9) 0.5541(4) 0.7598(10) 0.053(2) Uani 1 1 d .
H19 H 0.5026 0.5846 0.7653 0.064 Uiso 1 1 calc R
C20 C 0.6113(9) 0.5343(3) 0.8434(11) 0.051(2) Uani 1 1 d .
C21 C 0.7268(11) 0.5566(3) 0.9298(13) 0.064(3) Uani 1 1 d .
H21 H 0.7302 0.5870 0.9231 0.076 Uiso 1 1 calc R
C22 C 0.8306(11) 0.5340(4) 1.0208(15) 0.072(3) Uani 1 1 d .
H22 H 0.9057 0.5488 1.0740 0.087 Uiso 1 1 calc R
C23 C 0.8259(9) 0.4878(4) 1.0357(13) 0.064(3) Uani 1 1 d .
H23 H 0.8970 0.4725 1.1034 0.077 Uiso 1 1 calc R
C24 C 0.7190(8) 0.4658(3) 0.9524(11) 0.051(2) Uani 1 1 d .
H24 H 0.7176 0.4355 0.9654 0.061 Uiso 1 1 calc R
C25 C 0.6082(8) 0.4876(2) 0.8452(10) 0.0415(19) Uani 1 1 d .
S3 S 0.9374(3) 0.35129(9) 1.0872(4) 0.0781(8) Uani 1 1 d .
F1 F 1.1578(7) 0.3588(3) 1.3365(12) 0.120(3) Uani 1 1 d .
F2 F 1.0095(9) 0.3205(3) 1.4078(10) 0.132(3) Uani 1 1 d .
F3 F 1.0154(10) 0.3942(3) 1.3952(15) 0.161(4) Uani 1 1 d .
O1 O 0.9796(6) 0.3101(2) 1.0479(9) 0.0672(18) Uani 1 1 d .
O2 O 0.8146(6) 0.3531(2) 1.1005(13) 0.090(3) Uani 1 1 d .
O3 O 0.9719(11) 0.3893(3) 1.0068(16) 0.137(4) Uani 1 1 d .
C26 C 1.0368(9) 0.3569(4) 1.3296(17) 0.075(3) Uani 1 1 d .

loop_
_atom_site_aniso_label
_atom_site_aniso_U_11
_atom_site_aniso_U_22
_atom_site_aniso_U_33
_atom_site_aniso_U_23
_atom_site_aniso_U_13
_atom_site_aniso_U_12
Pt1 0.04257(19) 0.02591(17) 0.03077(17) -0.00090(11) 0.00833(13) 0.00047(12)
Cl1 0.0691(14) 0.0302(10) 0.0470(11) -0.0011(8) 0.0036(10) -0.0001(9)
S1 0.0392(11) 0.0471(12) 0.0520(12) -0.0027(9) 0.0200(10) -0.0061(9)
S2 0.0400(11) 0.0480(12) 0.0555(12) -0.0020(9) 0.0220(10) 0.0075(9)
N1 0.040(4) 0.038(4) 0.028(3) 0.002(2) 0.005(3) -0.010(3)
N2 0.034(3) 0.029(3) 0.024(3) -0.005(2) 0.007(2) 0.002(2)
N3 0.044(4) 0.035(3) 0.031(3) -0.002(2) 0.013(3) 0.010(3)
C1 0.043(4) 0.035(4) 0.031(4) -0.002(3) 0.007(3) -0.004(3)
C2 0.044(5) 0.059(5) 0.045(5) -0.003(4) 0.015(4) -0.019(4)
C3 0.051(5) 0.041(4) 0.043(4) -0.002(4) 0.013(4) -0.020(4)
C4 0.032(4) 0.030(4) 0.033(4) -0.001(3) 0.012(3) 0.001(3)
C5 0.036(4) 0.031(4) 0.036(4) 0.001(3) 0.015(3) 0.004(3)
C6 0.038(4) 0.038(4) 0.031(4) 0.002(3) 0.007(3) 0.002(3)
C7 0.030(4) 0.033(4) 0.039(4) -0.001(3) 0.013(3) 0.000(3)
C8 0.029(4) 0.033(4) 0.034(4) -0.001(3) 0.010(3) 0.001(3)
C9 0.037(4) 0.038(4) 0.032(4) -0.004(3) 0.011(3) 0.004(3)
C10 0.043(5) 0.055(5) 0.048(5) -0.006(4) 0.016(4) 0.022(4)
C11 0.049(5) 0.039(4) 0.033(4) -0.006(3) 0.006(4) 0.012(4)
C12 0.049(5) 0.022(3) 0.038(4) -0.001(3) 0.021(4) 0.004(3)
C13 0.061(5) 0.037(4) 0.043(4) 0.004(3) 0.031(4) 0.005(4)
C14 0.053(5) 0.053(5) 0.047(5) 0.005(4) 0.016(4) 0.006(4)
C15 0.052(6) 0.093(8) 0.057(6) 0.016(5) 0.015(5) 0.022(6)
C16 0.088(8) 0.084(8) 0.068(7) 0.033(6) 0.042(7) 0.049(7)
C17 0.103(9) 0.051(6) 0.069(7) 0.017(5) 0.048(7) 0.030(6)
C18 0.087(7) 0.029(4) 0.053(5) 0.011(4) 0.042(5) 0.021(4)
C19 0.062(6) 0.074(6) 0.034(4) 0.002(4) 0.030(5) -0.002(5)
C20 0.076(6) 0.041(5) 0.049(5) -0.010(4) 0.038(5) -0.012(4)
C21 0.098(8) 0.042(5) 0.069(6) -0.020(5) 0.053(6) -0.028(5)
C22 0.079(8) 0.071(7) 0.073(7) -0.031(6) 0.034(6) -0.034(6)
C23 0.055(6) 0.079(8) 0.056(6) -0.018(5) 0.014(5) -0.015(5)
C24 0.050(5) 0.054(5) 0.048(5) -0.010(4) 0.015(4) -0.009(4)
C25 0.058(5) 0.037(4) 0.040(4) -0.006(3) 0.030(4) -0.007(4)
S3 0.0738(18) 0.0553(16) 0.106(2) 0.0005(14) 0.0313(17) -0.0049(13)
F1 0.073(5) 0.110(6) 0.157(7) -0.043(5) 0.012(5) 0.001(4)
F2 0.181(9) 0.143(8) 0.091(5) 0.036(5) 0.071(6) 0.054(7)
F3 0.167(9) 0.130(8) 0.186(9) -0.089(7) 0.057(7) 0.018(6)
O1 0.087(5) 0.039(3) 0.087(5) -0.008(3) 0.044(4) -0.001(3)
O2 0.047(4) 0.055(4) 0.168(8) 0.014(5) 0.037(5) 0.001(3)
O3 0.165(10) 0.076(6) 0.196(11) 0.071(7) 0.096(9) 0.006(6)
C26 0.055(6) 0.068(7) 0.099(8) -0.037(6) 0.023(6) 0.020(5)

loop_
_atom_type_symbol
_atom_type_description
_atom_type_scat_dispersion_real
_atom_type_scat_dispersion_imag
_atom_type_scat_source
C C 0.0033 0.0016 'International Tables Vol C Tables 4.2.6.8 and 6.1.1.4'
H H 0.0000 0.0000 'International Tables Vol C Tables 4.2.6.8 and 6.1.1.4'
Cl Cl 0.1484 0.1585 'International Tables Vol C Tables 4.2.6.8 and 6.1.1.4'
F F 0.0171 0.0103 'International Tables Vol C Tables 4.2.6.8 and 6.1.1.4'
N N 0.0061 0.0033 'International Tables Vol C Tables 4.2.6.8 and 6.1.1.4'
O O 0.0106 0.0060 'International Tables Vol C Tables 4.2.6.8 and 6.1.1.4'
Pt Pt -1.7033 8.3905 'International Tables Vol C Tables 4.2.6.8 and 6.1.1.4'
S S 0.1246 0.1234 'International Tables Vol C Tables 4.2.6.8 and 6.1.1.4'

loop_
_geom_angle_atom_site_label_1
_geom_angle_atom_site_label_2
_geom_angle_atom_site_label_3
_geom_angle
N1 Pt1 Cl1 99.53(18)
N1 Pt1 N3 160.7(2)
N2 Pt1 Cl1 179.14(17)
N2 Pt1 N1 80.5(2)
N2 Pt1 N3 80.2(2)
N3 Pt1 Cl1 99.81(18)
C1 S1 C2 90.0(4)
C9 S2 C10 90.3(4)
C1 N1 Pt1 113.1(5)
C1 N1 C3 110.7(7)
C3 N1 Pt1 136.1(6)
C4 N2 Pt1 118.7(5)
C8 N2 Pt1 119.0(5)
C8 N2 C4 122.3(6)
C9 N3 Pt1 112.4(5)
C9 N3 C11 111.7(7)
C11 N3 Pt1 135.8(6)
N1 C1 S1 113.3(6)
N1 C1 C4 117.0(7)
C4 C1 S1 129.7(6)
S1 C2 H2 124.2
C3 C2 S1 111.5(6)
C3 C2 H2 124.2
N1 C3 H3 122.8
C2 C3 N1 114.5(8)
C2 C3 H3 122.8
N2 C4 C1 110.7(6)
N2 C4 C5 119.9(6)
C5 C4 C1 129.3(6)
C4 C5 H5 120.4
C4 C5 C6 119.1(6)
C6 C5 H5 120.4
C5 C6 C12 120.0(6)
C7 C6 C5 119.0(7)
C7 C6 C12 121.0(6)
C6 C7 H7 120.0
C8 C7 C6 120.1(6)
C8 C7 H7 120.0
N2 C8 C7 119.5(6)
N2 C8 C9 110.5(6)
C7 C8 C9 130.0(6)
N3 C9 S2 112.5(5)
N3 C9 C8 118.0(6)
C8 C9 S2 129.5(6)
S2 C10 H10 124.4
C11 C10 S2 111.3(6)
C11 C10 H10 124.4
N3 C11 H11 122.9
C10 C11 N3 114.2(7)
C10 C11 H11 122.9
C13 C12 C6 120.0(7)
C13 C12 C25 120.7(7)
C25 C12 C6 119.3(6)
C12 C13 C14 123.2(7)
C12 C13 C18 119.2(8)
C18 C13 C14 117.6(8)
C13 C14 H14 119.7
C15 C14 C13 120.7(9)
C15 C14 H14 119.7
C14 C15 H15 119.9
C14 C15 C16 120.2(10)
C16 C15 H15 119.9
C15 C16 H16 119.3
C17 C16 C15 121.3(10)
C17 C16 H16 119.3
C16 C17 H17 119.6
C16 C17 C18 120.8(10)
C18 C17 H17 119.6
C17 C18 C13 119.1(9)
C19 C18 C13 115.1(8)
C19 C18 C17 125.7(9)
C18 C19 H19 115.0
C18 C19 C20 130.1(10)
C20 C19 H19 115.0
C19 C20 C21 125.0(9)
C19 C20 C25 115.5(8)
C25 C20 C21 119.5(9)
C20 C21 H21 119.7
C22 C21 C20 120.7(9)
C22 C21 H21 119.7
C21 C22 H22 119.9
C21 C22 C23 120.2(9)
C23 C22 H22 119.9
C22 C23 H23 119.8
C24 C23 C22 120.4(10)
C24 C23 H23 119.8
C23 C24 H24 119.0
C23 C24 C25 122.0(9)
C25 C24 H24 119.0
C12 C25 C20 118.7(7)
C12 C25 C24 124.5(7)
C24 C25 C20 116.9(8)
O1 S3 O2 117.3(4)
O1 S3 O3 117.0(6)
O1 S3 C26 100.1(4)
O2 S3 O3 114.7(6)
O2 S3 C26 100.7(5)
O3 S3 C26 102.8(7)
F1 C26 S3 107.2(8)
F1 C26 F2 113.5(10)
F2 C26 S3 104.1(8)
F3 C26 S3 111.0(9)
F3 C26 F1 105.5(10)
F3 C26 F2 115.3(12)

loop_
_geom_bond_atom_site_label_1
_geom_bond_atom_site_label_2
_geom_bond_distance
Pt1 Cl1 2.297(2)
Pt1 N1 2.003(6)
Pt1 N2 1.941(6)
Pt1 N3 2.016(6)
S1 C1 1.688(8)
S1 C2 1.707(9)
S2 C9 1.693(7)
S2 C10 1.704(8)
N1 C1 1.352(10)
N1 C3 1.370(10)
N2 C4 1.357(8)
N2 C8 1.350(9)
N3 C9 1.345(9)
N3 C11 1.363(10)
C1 C4 1.454(10)
C2 H2 0.9300
C2 C3 1.330(12)
C3 H3 0.9300
C4 C5 1.383(9)
C5 H5 0.9300
C5 C6 1.409(10)
C6 C7 1.393(10)
C6 C12 1.496(10)
C7 H7 0.9300
C7 C8 1.383(10)
C8 C9 1.445(10)
C10 H10 0.9300
C10 C11 1.333(12)
C11 H11 0.9300
C12 C13 1.417(11)
C12 C25 1.420(11)
C13 C14 1.430(12)
C13 C18 1.427(11)
C14 H14 0.9300
C14 C15 1.365(13)
C15 H15 0.9300
C15 C16 1.409(16)
C16 H16 0.9300
C16 C17 1.330(16)
C17 H17 0.9300
C17 C18 1.423(14)
C18 C19 1.340(13)
C19 H19 0.9300
C19 C20 1.349(13)
C20 C21 1.430(13)
C20 C25 1.424(11)
C21 H21 0.9300
C21 C22 1.345(15)
C22 H22 0.9300
C22 C23 1.415(15)
C23 H23 0.9300
C23 C24 1.348(12)
C24 H24 0.9300
C24 C25 1.423(12)
S3 O1 1.414(6)
S3 O2 1.431(7)
S3 O3 1.438(8)
S3 C26 1.883(12)
F1 C26 1.355(12)
F2 C26 1.356(14)
F3 C26 1.306(11)

loop_
_geom_hbond_atom_site_label_D
_geom_hbond_atom_site_label_H
_geom_hbond_atom_site_label_A
_geom_hbond_distance_DH
_geom_hbond_distance_HA
_geom_hbond_distance_DA
_geom_hbond_angle_DHA
_geom_hbond_site_symmetry_A
C2 H2 O1 0.93 2.53 3.050(11) 115.3 1_455
C10 H10 O1 0.93 2.35 3.149(10) 143.5 4_565
C11 H11 O2 0.93 2.42 3.256(10) 150.3 4_565
